data_4117211
loop_
_publ_author_name
'Hideko Koshima'
'Kuiling Ding'
'Yosuke Chisaka'
'Teruo Matsuura'

_publ_contact_author
;
Hideko Koshima

Department of Materials Chemistry 
Faculty of Science and Technology 
RYUKOKU  UNIVERSITY
Seta,  Otsu 520-21, Japan  
;
_publ_contact_author_email ' koshima@chem.ryukoku.ac.jp '
_publ_contact_author_fax ' (81)775-43-7483 '
_publ_contact_author_phone ' (81)775-43-7479 '
_publ_section_title
;
 Generation of Chirality in a Two-Component Molecular Crystal of Acridine
 and Diphenylacetic Acid and Its Absolute Asymmetric Photodecarboxylating
 Condensation
;
_journal_name_full 'Journal of the American Chemical Society'
_journal_page_first 12059
_journal_page_last 12065
_journal_paper_doi 10.1021/ja961106q
_journal_volume 118
_journal_year 1996
_chemical_compound_source 'Synthesis in H. Koshima's laboratory'
_chemical_formula_moiety 'C13 H9 N1  C14 H12 O2'
_chemical_formula_structural 'C13 H9 N1  Ph2 CH COOH'
_chemical_formula_sum 'C27 H21 N O2'
_chemical_formula_weight 391.47
_chemical_melting_point 374(1)
_chemical_name_common 'Chiral two-molecule crystal of acridine and diphenylacetic acid'
_space_group_IT_number 19
_symmetry_cell_setting orthorhombic
_symmetry_Int_Tables_number 19
_symmetry_space_group_name_Hall 'P 2ac 2ab'
_symmetry_space_group_name_H-M 'P 21 21 21'
_audit_creation_date 'Sat Apr 20 16:54:13 1996'
_audit_creation_method 'from TEXRAY.INF file'
_audit_update_record 'Tues May 1 1996'
_cell_angle_alpha 90
_cell_angle_beta 90
_cell_angle_gamma 90
_cell_formula_units_Z 4
_cell_length_a 14.908(4)
_cell_length_b 25.367(6)
_cell_length_c 5.457(3)
_cell_measurement_reflns_used 25
_cell_measurement_temperature 293.2
_cell_measurement_theta_max 28.5
_cell_measurement_theta_min 27.9
_cell_volume 2063.7(14)
_computing_cell_refinement 'Rigaku/AFC Diffractometer Control'
_computing_data_collection 'Rigaku/AFC Diffractometer Control'
_computing_data_reduction teXsan
_computing_molecular_graphics teXsan
_computing_publication_material teXsan
_computing_structure_refinement teXsan
_computing_structure_solution SIR88
_diffrn_ambient_temperature 293.2
_diffrn_measurement_device 'Rigaku AFC7R'
_diffrn_measurement_method \w-2\q
_diffrn_orient_matrix_UB_11 0.03693
_diffrn_orient_matrix_UB_12 0.03269
_diffrn_orient_matrix_UB_13 -0.01756
_diffrn_orient_matrix_UB_21 -0.05560
_diffrn_orient_matrix_UB_22 0.02195
_diffrn_orient_matrix_UB_23 0.01021
_diffrn_orient_matrix_UB_31 0.00668
_diffrn_orient_matrix_UB_32 0.00192
_diffrn_orient_matrix_UB_33 0.18211
_diffrn_radiation_detector 'scintillation counter'
_diffrn_radiation_monochromator graphite
_diffrn_radiation_source 'Rigaku rotating anode'
_diffrn_radiation_type 'Cu K\a'
_diffrn_radiation_wavelength 1.5418
_diffrn_reflns_av_R_equivalents 0.00
_diffrn_reflns_av_sigmaI/netI 0.000
_diffrn_reflns_limit_h_max 15
_diffrn_reflns_limit_h_min 0
_diffrn_reflns_limit_k_max 26
_diffrn_reflns_limit_k_min 0
_diffrn_reflns_limit_l_max 5
_diffrn_reflns_limit_l_min 0
_diffrn_reflns_number 1570
_diffrn_reflns_reduction_process 'Lp corrections applied'
_diffrn_reflns_theta_max 0.00
_diffrn_reflns_theta_min 0.00
_diffrn_standards_decay_% 2.19
_diffrn_standards_interval_count 150
_diffrn_standards_number 3
_exptl_absorpt_coefficient_mu 0.625
_exptl_absorpt_correction_T_max 1.000
_exptl_absorpt_correction_T_min 0.957
_exptl_absorpt_correction_type '\y scans(North,Phillips & Mathews,1968)'
_exptl_crystal_colour yellow
_exptl_crystal_density_diffrn 1.260
_exptl_crystal_description prismatic
_exptl_crystal_F_000 824.00
_exptl_crystal_size_max 0.500
_exptl_crystal_size_mid 0.500
_exptl_crystal_size_min 0.500
_refine_diff_density_max 0.20
_refine_diff_density_min -0.20
_refine_ls_extinction_coef 0.00000
_refine_ls_extinction_method 'Zachariasen(1967) type 2 gaussian isotropic'
_refine_ls_goodness_of_fit_obs 1.840
_refine_ls_matrix_type full
_refine_ls_number_constraints 0
_refine_ls_number_parameters 275
_refine_ls_number_reflns 1501
_refine_ls_number_restraints 0
_refine_ls_R_factor_obs 0.0430
_refine_ls_shift/esd_max 0.2890
_refine_ls_shift/esd_mean 0.0000
_refine_ls_structure_factor_coef F
_refine_ls_weighting_details 'w = 1/[\s^2^(Fo) + 0.00090|Fo|^2^]'
_refine_ls_weighting_scheme calc
_refine_ls_wR_factor_obs 0.0580
_reflns_number_observed 1501
_reflns_number_total 1570
_reflns_observed_criterion >3.0sigma(I)
_cod_data_source_file ja961106q_1.cif
_cod_data_source_block Two-molecule_crystal_acridine_diphenylacetic_acid
_cod_depositor_comments
;
The following automatic conversions were performed:

'_refine_ls_weighting_scheme' value 'w = 1/[\s^2^(Fo) +
0.00090|Fo|^2^]' was changed to 'calc'. New tag
'_refine_ls_weighting_details' was created. The value of the new tag
was set to 'w = 1/[\s^2^(Fo) + 0.00090|Fo|^2^]'.

Automatic conversion script
Id: cif_fix_values 3143 2015-03-26 13:38:13Z robertas 
;
_cod_original_cell_volume 2063(1)
_cod_original_sg_symbol_H-M 'P 21 21 21 '
_cod_original_formula_sum 'C27 H21 N O2 '
_cod_database_code 4117211

loop_
_symmetry_equiv_pos_as_xyz
'   +x,   +y,   +z'
'1/2-x,   -y,1/2+z'
'1/2+x,1/2-y,   -z'
'   -x,1/2+y,1/2-z'

loop_
_atom_site_aniso_label
_atom_site_aniso_U_11
_atom_site_aniso_U_22
_atom_site_aniso_U_33
_atom_site_aniso_U_12
_atom_site_aniso_U_13
_atom_site_aniso_U_23
O(1) 0.106(1) 0.0558(10) 0.067(1) 0.018(1) -0.019(1) -0.002(1)
O(2) 0.110(2) 0.088(1) 0.078(2) 0.035(1) -0.041(2) -0.027(1)
N(1) 0.048(1) 0.055(1) 0.057(1) 0.0030(10) 0.008(1) 0.003(1)
C(1) 0.048(1) 0.052(1) 0.060(2) 0.001(1) 0.013(1) -0.003(1)
C(2) 0.050(1) 0.066(1) 0.065(2) 0.002(1) 0.006(2) 0.000(2)
C(3) 0.058(2) 0.080(2) 0.074(2) -0.007(1) 0.003(2) -0.009(2)
C(4) 0.068(2) 0.086(2) 0.080(2) -0.019(2) 0.008(2) -0.012(2)
C(5) 0.077(2) 0.064(2) 0.088(2) -0.015(2) 0.027(2) -0.013(2)
C(6) 0.057(1) 0.052(1) 0.069(2) 0.000(1) 0.021(2) -0.006(1)
C(7) 0.071(2) 0.054(1) 0.075(2) 0.005(1) 0.020(2) 0.006(2)
C(8) 0.065(2) 0.062(1) 0.063(2) 0.016(1) 0.022(2) 0.010(1)
C(9) 0.077(2) 0.084(2) 0.072(2) 0.018(2) 0.013(2) 0.020(2)
C(10) 0.076(2) 0.118(3) 0.068(2) 0.030(2) 0.012(2) 0.023(2)
C(11) 0.062(2) 0.111(2) 0.068(2) 0.008(2) 0.000(2) 0.008(2)
C(12) 0.056(1) 0.076(2) 0.066(2) 0.004(1) 0.005(2) 0.002(2)
C(13) 0.047(1) 0.064(1) 0.058(2) 0.009(1) 0.014(1) 0.006(1)
C(14) 0.060(1) 0.054(1) 0.041(1) 0.009(1) -0.003(1) 0.002(1)
C(15) 0.055(1) 0.050(1) 0.044(1) -0.001(1) -0.006(1) -0.004(1)
C(16) 0.062(2) 0.059(1) 0.056(2) 0.004(1) 0.002(1) -0.001(2)
C(17) 0.074(2) 0.059(1) 0.070(2) 0.012(1) -0.025(2) -0.005(2)
C(18) 0.061(2) 0.075(2) 0.092(3) 0.016(1) -0.020(2) -0.029(2)
C(19) 0.055(2) 0.091(2) 0.077(2) 0.004(2) 0.007(2) -0.020(2)
C(20) 0.064(2) 0.073(2) 0.052(2) 0.001(1) 0.004(2) -0.009(1)
C(21) 0.047(1) 0.057(1) 0.048(1) 0.012(1) -0.008(1) -0.003(1)
C(22) 0.063(2) 0.083(2) 0.062(2) -0.003(1) 0.003(2) -0.016(2)
C(23) 0.063(2) 0.094(2) 0.090(3) 0.002(2) 0.013(2) -0.009(2)
C(24) 0.051(1) 0.077(2) 0.103(3) -0.002(1) -0.005(2) -0.003(2)
C(25) 0.069(2) 0.084(2) 0.092(2) -0.009(2) -0.007(2) -0.028(2)
C(26) 0.071(2) 0.079(2) 0.073(2) -0.002(1) 0.006(2) -0.027(2)
C(27) 0.055(1) 0.058(1) 0.052(2) 0.008(1) -0.003(1) 0.000(1)

loop_
_atom_site_label
_atom_site_fract_x
_atom_site_fract_y
_atom_site_fract_z
_atom_site_U_iso_or_equiv
_atom_site_thermal_displace_type
_atom_site_calc_flag
_atom_site_occupancy
O1 0.5325(2) 0.33758(7) 0.7956(4) 0.0762(6) Uani d 1.00
O2 0.6148(2) 0.29864(9) 1.0791(5) 0.0921(8) Uani d 1.00
N1 0.4882(1) -0.06900(7) 0.4679(4) 0.0533(6) Uani d 1.00
C1 0.5456(2) -0.03843(9) 0.5978(6) 0.0536(7) Uani d 1.00
C2 0.5942(2) -0.0618(1) 0.7937(6) 0.0606(8) Uani d 1.00
C3 0.6527(2) -0.0326(1) 0.9297(6) 0.0706(9) Uani d 1.00
C4 0.6651(2) 0.0206(1) 0.8796(7) 0.078(1) Uani d 1.00
C5 0.6206(2) 0.0446(1) 0.6955(8) 0.0765(10) Uani d 1.00
C6 0.5588(2) 0.01575(10) 0.5469(6) 0.0591(8) Uani d 1.00
C7 0.5107(2) 0.0380(1) 0.3575(7) 0.0666(8) Uani d 1.00
C8 0.4501(2) 0.0075(1) 0.2210(6) 0.0634(8) Uani d 1.00
C9 0.3990(2) 0.0279(1) 0.0238(7) 0.0776(10) Uani d 1.00
C10 0.3435(2) -0.0034(2) -0.1026(7) 0.087(1) Uani d 1.00
C11 0.3360(2) -0.0574(1) -0.0455(7) 0.080(1) Uani d 1.00
C12 0.3831(2) -0.0787(1) 0.1437(6) 0.0656(8) Uani d 1.00
C13 0.4418(2) -0.04655(10) 0.2833(6) 0.0564(7) Uani d 1.00
C14 0.5770(2) 0.25100(9) 0.7091(5) 0.0515(6) Uani d 1.00
C15 0.6611(2) 0.21793(9) 0.7337(5) 0.0495(7) Uani d 1.00
C16 0.6737(2) 0.18526(10) 0.9332(6) 0.0590(8) Uani d 1.00
C17 0.7521(2) 0.15656(10) 0.9593(6) 0.0680(9) Uani d 1.00
C18 0.8189(2) 0.1609(1) 0.7841(8) 0.0760(10) Uani d 1.00
C19 0.8068(2) 0.1925(1) 0.5875(7) 0.0747(9) Uani d 1.00
C20 0.7280(2) 0.2211(1) 0.5611(5) 0.0630(8) Uani d 1.00
C21 0.4911(2) 0.21934(10) 0.7412(5) 0.0505(7) Uani d 1.00
C22 0.4331(2) 0.2266(1) 0.9347(6) 0.0695(9) Uani d 1.00
C23 0.3545(2) 0.1976(1) 0.9525(8) 0.083(1) Uani d 1.00
C24 0.3337(2) 0.1615(1) 0.7763(8) 0.0769(10) Uani d 1.00
C25 0.3899(2) 0.1534(1) 0.5855(8) 0.081(1) Uani d 1.00
C26 0.4684(2) 0.1828(1) 0.5666(7) 0.0743(9) Uani d 1.00
C27 0.5780(2) 0.29803(10) 0.8805(5) 0.0548(7) Uani d 1.00
H1 0.5802 -0.0977 0.8289 0.0675 Uiso calc 1.00
H2 0.6941 -0.0537 1.0809 0.1232 Uiso calc 1.00
H3 0.6971 0.0419 0.9862 0.1151 Uiso calc 1.00
H4 0.6316 0.0826 0.6569 0.0947 Uiso calc 1.00
H5 0.5240 0.0767 0.3132 0.0708 Uiso calc 1.00
H6 0.4054 0.0666 -0.0183 0.0875 Uiso calc 1.00
H7 0.3040 0.0117 -0.2348 0.0978 Uiso calc 1.00
H8 0.2959 -0.0809 -0.1325 0.1105 Uiso calc 1.00
H9 0.3780 -0.1149 0.1803 0.0471 Uiso calc 1.00
H10 0.5760 0.2645 0.5547 0.0628 Uiso calc 1.00
H11 0.6275 0.1839 1.0391 0.0630 Uiso calc 1.00
H12 0.7642 0.1322 1.0807 0.0938 Uiso calc 1.00
H13 0.8653 0.1387 0.8015 0.1023 Uiso calc 1.00
H14 0.8513 0.1981 0.4592 0.1092 Uiso calc 1.00
H15 0.7173 0.2444 0.4282 0.0715 Uiso calc 1.00
H16 0.4459 0.2483 1.0605 0.0937 Uiso calc 1.00
H17 0.3139 0.2032 1.0892 0.1394 Uiso calc 1.00
H18 0.2836 0.1407 0.8026 0.0717 Uiso calc 1.00
H19 0.3791 0.1251 0.4857 0.0888 Uiso calc 1.00
H20 0.5058 0.1777 0.4490 0.1245 Uiso calc 1.00
H21 0.549(3) 0.367(2) 0.88(1) 0.1692 Uiso calc 1.00

loop_
_atom_type_symbol
_atom_type_oxidation_number
_atom_type_number_in_cell
_atom_type_scat_dispersion_real
_atom_type_scat_dispersion_imag
_atom_type_scat_source
C 0 108 0.018 0.009
;International Tables for Crystallography
(1992, Vol. C, Tables 4.2.6.8 and 6.1.1.1)
;
H 0 84 0.000 0.000
;International Tables for Crystallography
(1992, Vol. C, Table 6.1.1.2)
;
N 0 4 0.031 0.018
;International Tables for Crystallography
(1992, Vol. C, Tables 4.2.6.8 and 6.1.1.1)
;
O 0 8 0.049 0.032
;International Tables for Crystallography
(1992, Vol. C, Tables 4.2.6.8 and 6.1.1.1)
;

loop_
_geom_angle_atom_site_label_1
_geom_angle_atom_site_label_2
_geom_angle_atom_site_label_3
_geom_angle
_geom_angle_site_symmetry_1
_geom_angle_site_symmetry_2
_geom_angle_site_symmetry_3
_geom_angle_publ_flag
C27 O1 H21 109(3) 1_555 1_555 1_555 no
C1 N1 C13 118.2(2) 1_555 1_555 1_555 yes
N1 C1 C2 118.4(2) 1_555 1_555 1_555 yes
N1 C1 C6 122.7(3) 1_555 1_555 1_555 yes
C2 C1 C6 118.9(3) 1_555 1_555 1_555 yes
C1 C2 C3 120.5(3) 1_555 1_555 1_555 yes
C1 C2 H1 116.0(3) 1_555 1_555 1_555 no
C3 C2 H1 123.3(3) 1_555 1_555 1_555 no
C2 C3 C4 120.4(3) 1_555 1_555 1_555 yes
C2 C3 H2 118.4(3) 1_555 1_555 1_555 no
C4 C3 H2 121.1(3) 1_555 1_555 1_555 no
C3 C4 C5 121.3(3) 1_555 1_555 1_555 yes
C3 C4 H3 120.7(4) 1_555 1_555 1_555 no
C5 C4 H3 117.3(3) 1_555 1_555 1_555 no
C4 C5 C6 120.6(3) 1_555 1_555 1_555 yes
C4 C5 H4 120.8(3) 1_555 1_555 1_555 no
C6 C5 H4 118.6(4) 1_555 1_555 1_555 no
C1 C6 C5 118.4(3) 1_555 1_555 1_555 yes
C1 C6 C7 118.2(3) 1_555 1_555 1_555 yes
C5 C6 C7 123.4(3) 1_555 1_555 1_555 yes
C6 C7 C8 120.4(3) 1_555 1_555 1_555 yes
C6 C7 H5 117.9(3) 1_555 1_555 1_555 no
C8 C7 H5 121.6(3) 1_555 1_555 1_555 no
C7 C8 C9 123.2(3) 1_555 1_555 1_555 yes
C7 C8 C13 117.5(3) 1_555 1_555 1_555 yes
C9 C8 C13 119.3(3) 1_555 1_555 1_555 yes
C8 C9 C10 120.5(3) 1_555 1_555 1_555 yes
C8 C9 H6 118.4(4) 1_555 1_555 1_555 no
C10 C9 H6 121.1(4) 1_555 1_555 1_555 no
C9 C10 C11 120.8(3) 1_555 1_555 1_555 yes
C9 C10 H7 120.4(4) 1_555 1_555 1_555 no
C11 C10 H7 118.7(4) 1_555 1_555 1_555 no
C10 C11 C12 120.9(4) 1_555 1_555 1_555 yes
C10 C11 H8 122.7(4) 1_555 1_555 1_555 no
C12 C11 H8 116.3(3) 1_555 1_555 1_555 no
C11 C12 C13 119.7(3) 1_555 1_555 1_555 yes
C11 C12 H9 120.5(3) 1_555 1_555 1_555 no
C13 C12 H9 119.7(3) 1_555 1_555 1_555 no
N1 C13 C8 122.9(3) 1_555 1_555 1_555 yes
N1 C13 C12 118.3(2) 1_555 1_555 1_555 yes
C8 C13 C12 118.8(3) 1_555 1_555 1_555 yes
C15 C14 C21 113.2(2) 1_555 1_555 1_555 yes
C15 C14 C27 111.9(2) 1_555 1_555 1_555 yes
C15 C14 H10 107.7(2) 1_555 1_555 1_555 no
C21 C14 C27 110.6(2) 1_555 1_555 1_555 yes
C21 C14 H10 106.9(2) 1_555 1_555 1_555 no
C27 C14 H10 106.0(2) 1_555 1_555 1_555 no
C14 C15 C16 121.0(2) 1_555 1_555 1_555 yes
C14 C15 C20 120.6(2) 1_555 1_555 1_555 yes
C16 C15 C20 118.4(2) 1_555 1_555 1_555 yes
C15 C16 C17 120.7(3) 1_555 1_555 1_555 yes
C15 C16 H11 115.2(2) 1_555 1_555 1_555 no
C17 C16 H11 124.0(3) 1_555 1_555 1_555 no
C16 C17 C18 119.6(3) 1_555 1_555 1_555 yes
C16 C17 H12 126.2(3) 1_555 1_555 1_555 no
C18 C17 H12 114.1(3) 1_555 1_555 1_555 no
C17 C18 C19 120.0(3) 1_555 1_555 1_555 yes
C17 C18 H13 115.6(4) 1_555 1_555 1_555 no
C19 C18 H13 124.0(4) 1_555 1_555 1_555 no
C18 C19 C20 120.3(3) 1_555 1_555 1_555 yes
C18 C19 H14 124.4(3) 1_555 1_555 1_555 no
C20 C19 H14 115.2(4) 1_555 1_555 1_555 no
C15 C20 C19 120.9(3) 1_555 1_555 1_555 yes
C15 C20 H15 115.9(2) 1_555 1_555 1_555 no
C19 C20 H15 123.2(3) 1_555 1_555 1_555 no
C14 C21 C22 123.1(2) 1_555 1_555 1_555 yes
C14 C21 C26 119.0(2) 1_555 1_555 1_555 yes
C22 C21 C26 117.8(2) 1_555 1_555 1_555 yes
C21 C22 C23 120.9(3) 1_555 1_555 1_555 yes
C21 C22 H16 122.2(3) 1_555 1_555 1_555 no
C23 C22 H16 116.7(3) 1_555 1_555 1_555 no
C22 C23 C24 119.9(3) 1_555 1_555 1_555 yes
C22 C23 H17 120.3(4) 1_555 1_555 1_555 no
C24 C23 H17 119.8(3) 1_555 1_555 1_555 no
C23 C24 C25 120.2(3) 1_555 1_555 1_555 yes
C23 C24 H18 117.3(4) 1_555 1_555 1_555 no
C25 C24 H18 122.2(4) 1_555 1_555 1_555 no
C24 C25 C26 119.8(3) 1_555 1_555 1_555 yes
C24 C25 H19 117.9(3) 1_555 1_555 1_555 no
C26 C25 H19 121.6(4) 1_555 1_555 1_555 no
C21 C26 C25 121.2(3) 1_555 1_555 1_555 yes
C21 C26 H20 117.4(3) 1_555 1_555 1_555 no
C25 C26 H20 121.3(3) 1_555 1_555 1_555 no
O1 C27 O2 123.0(2) 1_555 1_555 1_555 yes
O1 C27 C14 112.6(2) 1_555 1_555 1_555 yes
O2 C27 C14 124.4(2) 1_555 1_555 1_555 yes

loop_
_geom_bond_atom_site_label_1
_geom_bond_atom_site_label_2
_geom_bond_distance
_geom_bond_site_symmetry_1
_geom_bond_site_symmetry_2
_geom_bond_publ_flag
O1 C27 1.296(3) 1_555 1_555 yes
O1 H21 0.90(6) 1_555 1_555 no
O2 C27 1.215(4) 1_555 1_555 yes
N1 C1 1.356(3) 1_555 1_555 yes
N1 C13 1.348(3) 1_555 1_555 yes
C1 C2 1.421(4) 1_555 1_555 yes
C1 C6 1.416(4) 1_555 1_555 yes
C2 C3 1.365(4) 1_555 1_555 yes
C2 H1 0.952 1_555 1_555 no
C3 C4 1.390(5) 1_555 1_555 yes
C3 H2 1.160 1_555 1_555 no
C4 C5 1.349(5) 1_555 1_555 yes
C4 H3 0.926 1_555 1_555 no
C5 C6 1.429(4) 1_555 1_555 yes
C5 H4 1.000 1_555 1_555 no
C6 C7 1.378(4) 1_555 1_555 yes
C7 C8 1.405(4) 1_555 1_555 yes
C7 H5 1.029 1_555 1_555 no
C8 C9 1.416(4) 1_555 1_555 yes
C8 C13 1.417(4) 1_555 1_555 yes
C9 C10 1.337(5) 1_555 1_555 yes
C9 H6 1.013 1_555 1_555 no
C10 C11 1.408(5) 1_555 1_555 yes
C10 H7 1.007 1_555 1_555 no
C11 C12 1.361(5) 1_555 1_555 yes
C11 H8 0.970 1_555 1_555 no
C12 C13 1.419(4) 1_555 1_555 yes
C12 H9 0.941 1_555 1_555 no
C14 C15 1.515(3) 1_555 1_555 yes
C14 C21 1.521(4) 1_555 1_555 yes
C14 C27 1.516(4) 1_555 1_555 yes
C14 H10 0.909 1_555 1_555 no
C15 C16 1.381(4) 1_555 1_555 yes
C15 C20 1.374(4) 1_555 1_555 yes
C16 C17 1.384(4) 1_555 1_555 yes
C16 H11 0.900 1_555 1_555 no
C17 C18 1.385(5) 1_555 1_555 yes
C17 H12 0.924 1_555 1_555 no
C18 C19 1.352(5) 1_555 1_555 yes
C18 H13 0.898 1_555 1_555 no
C19 C20 1.387(4) 1_555 1_555 yes
C19 H14 0.975 1_555 1_555 no
C20 H15 0.950 1_555 1_555 no
C21 C22 1.377(4) 1_555 1_555 yes
C21 C26 1.372(4) 1_555 1_555 yes
C22 C23 1.386(4) 1_555 1_555 yes
C22 H16 0.901 1_555 1_555 no
C23 C24 1.364(5) 1_555 1_555 yes
C23 H17 0.972 1_555 1_555 no
C24 C25 1.352(5) 1_555 1_555 yes
C24 H18 0.926 1_555 1_555 no
C25 C26 1.391(5) 1_555 1_555 yes
C25 H19 0.915 1_555 1_555 no
C26 H20 0.860 1_555 1_555 no

loop_
_geom_contact_atom_site_label_1
_geom_contact_atom_site_label_2
_geom_contact_distance
_geom_contact_site_symmetry_1
_geom_contact_site_symmetry_2
O1 N1 2.716(3) 1_555 4_656
O1 C2 3.212(3) 1_555 4_656
O1 C1 3.404(3) 1_555 4_656
O1 C12 3.441(4) 1_555 4_655
O1 C11 3.579(4) 1_555 4_655
O2 C12 3.459(4) 1_555 4_656
O2 C24 3.506(4) 1_555 3_557
O2 C23 3.579(4) 1_555 3_557
N1 C11 3.505(4) 1_555 1_556
N1 C10 3.594(4) 1_555 1_556
C1 H21 2.78(5) 1_555 4_646
C1 C10 3.541(4) 1_555 1_556
C2 H21 2.94(5) 1_555 4_646
C2 C13 3.528(4) 1_555 1_556
C3 C8 3.562(4) 1_555 1_556
C4 C7 3.507(5) 1_555 1_556
C6 C9 3.541(4) 1_555 1_556
C11 H21 3.14(6) 1_555 4_645
C12 H21 3.13(7) 1_555 4_646
C12 H21 3.31(7) 1_555 4_645
C13 H21 2.88(6) 1_555 4_646
